data_4517284
loop_
_publ_author_name
'Wakahara, Takatsugu'
'Nagaoka, Kahori'
'Nakagawa, Akari'
'Hirata, Chika'
'Matsushita, Yoshitaka'
'Miyazawa, Kun'ichi'
'Ito, Osamu'
'Wada, Yoshiki'
'Takagi, Makito'
'Ishimoto, Takayoshi'
'Tachikawa, Masanori'
'Tsukagoshi, Kazuhito'

_publ_section_title
;
 One-dimensional Fullerene/Porphyrin Cocrystals: Near-infrared Light
 Sensing Through Component Interactions.
;
_journal_name_full 'ACS applied materials &amp; interfaces'
_journal_paper_doi 10.1021/acsami.9b18784
_journal_year 2019
_chemical_formula_sum 'C200 H78 N4 O8'
_chemical_formula_weight 2664.66
_space_group_crystal_system monoclinic
_space_group_IT_number 14
_space_group_name_Hall '-P 2ybc'
_space_group_name_H-M_alt 'P 1 21/c 1'
_atom_sites_solution_hydrogens geom
_audit_creation_method SHELXL-2018/1
_cell_angle_alpha 90
_cell_angle_beta 103.1050(10)
_cell_angle_gamma 90
_cell_formula_units_Z 2
_cell_length_a 13.9823(4)
_cell_length_b 22.3768(6)
_cell_length_c 19.3193(5)
_cell_measurement_reflns_used 9928
_cell_measurement_temperature 113(2)
_cell_measurement_theta_max 23.97
_cell_measurement_theta_min 2.23
_cell_volume 5887.2(3)
_computing_cell_refinement 'CrystalClear (Rigaku, 1997--2002)'
_computing_data_collection 'CrystalClear (Rigaku, 1997--2002)'
_computing_data_reduction 'CrystalClear (Rigaku, 1997--2002)'
_computing_structure_refinement 'SHELXL-2018/1 (Sheldrick, 2018)'
_computing_structure_solution 'SHELXS-2013 (Sheldrick, 2013)'
_diffrn_ambient_temperature 113(2)
_diffrn_detector_area_resol_mean 28.5714
_diffrn_measured_fraction_theta_full 0.997
_diffrn_measured_fraction_theta_max 0.997
_diffrn_measurement_device
;
Rigaku AFC11 Saturn724+ (4x4 bin mode)
;
_diffrn_measurement_method dtprofit.ref
_diffrn_radiation_detector CCD
_diffrn_radiation_monochromator Confocal
_diffrn_radiation_source 'Rotating Anode'
_diffrn_radiation_type MoK\a
_diffrn_radiation_wavelength 0.71073
_diffrn_reflns_av_R_equivalents 0.0389
_diffrn_reflns_av_unetI/netI 0.0307
_diffrn_reflns_Laue_measured_fraction_full 0.997
_diffrn_reflns_Laue_measured_fraction_max 0.997
_diffrn_reflns_limit_h_max 16
_diffrn_reflns_limit_h_min -15
_diffrn_reflns_limit_k_max 25
_diffrn_reflns_limit_k_min -25
_diffrn_reflns_limit_l_max 22
_diffrn_reflns_limit_l_min -21
_diffrn_reflns_number 36637
_diffrn_reflns_point_group_measured_fraction_full 0.997
_diffrn_reflns_point_group_measured_fraction_max 0.997
_diffrn_reflns_theta_full 24.001
_diffrn_reflns_theta_max 24.001
_diffrn_reflns_theta_min 1.495
_exptl_absorpt_coefficient_mu 0.091
_exptl_absorpt_correction_T_max 0.7450
_exptl_absorpt_correction_T_min 0.6372
_exptl_absorpt_correction_type multi-scan
_exptl_absorpt_process_details
;
CrystalClear (Rigaku, 1997--2002)
;
_exptl_crystal_colour 'Dark purple'
_exptl_crystal_density_diffrn 1.503
_exptl_crystal_description Polyhedron
_exptl_crystal_F_000 2740
_exptl_crystal_size_max 0.174
_exptl_crystal_size_mid 0.147
_exptl_crystal_size_min 0.062
_refine_diff_density_max 2.147
_refine_diff_density_min -0.803
_refine_diff_density_rms 0.176
_refine_ls_extinction_method none
_refine_ls_goodness_of_fit_ref 2.713
_refine_ls_hydrogen_treatment constr
_refine_ls_matrix_type full
_refine_ls_number_parameters 887
_refine_ls_number_reflns 9197
_refine_ls_number_restraints 38
_refine_ls_restrained_S_all 2.723
_refine_ls_R_factor_all 0.2275
_refine_ls_R_factor_gt 0.1979
_refine_ls_shift/su_max 0.000
_refine_ls_shift/su_mean 0.000
_refine_ls_structure_factor_coef Fsqd
_refine_ls_weighting_details 'w=1/[\s^2^(Fo^2^)+(0.2000P)^2^] where P=(Fo^2^+2Fc^2^)/3'
_refine_ls_weighting_scheme calc
_refine_ls_wR_factor_gt 0.5325
_refine_ls_wR_factor_ref 0.5692
_reflns_Friedel_coverage 0.000
_reflns_number_gt 6923
_reflns_number_total 9197
_reflns_threshold_expression 'I > 2\s(I)'
_cod_data_source_file am9b18784_si_002.cif
_cod_data_source_block shelx
_cod_original_sg_symbol_H-M 'P 21/c'
_cod_database_code 4517284
_shelx_shelxl_version_number 2018/1
_shelx_space_group_comment
;
The symmetry employed for this shelxl refinement is uniquely defined
by the following loop, which should always be used as a source of
symmetry information in preference to the above space-group names.
They are only intended as comments.
;
_shelx_estimated_absorpt_t_min 0.984
_shelx_estimated_absorpt_t_max 0.994

loop_
_space_group_symop_operation_xyz
'x, y, z'
'-x, y+1/2, -z+1/2'
'-x, -y, -z'
'x, -y-1/2, z-1/2'

loop_
_atom_site_label
_atom_site_type_symbol
_atom_site_fract_x
_atom_site_fract_y
_atom_site_fract_z
_atom_site_U_iso_or_equiv
_atom_site_adp_type
_atom_site_occupancy
_atom_site_site_symmetry_order
_atom_site_calc_flag
_atom_site_refinement_flags_posn
_atom_site_refinement_flags_adp
_atom_site_refinement_flags_occupancy
_atom_site_disorder_assembly
_atom_site_disorder_group
C01 C 0.6616(10) 0.3807(6) 0.4414(6) 0.096(4) Uani 1 1 d D . . . .
H01A H 0.666344 0.353372 0.481737 0.144 Uiso 1 1 calc R U . . .
H01B H 0.592940 0.383920 0.415538 0.144 Uiso 1 1 calc R U . . .
H01C H 0.686053 0.420189 0.458909 0.144 Uiso 1 1 calc R U . . .
C02 C 0.7198(7) 0.3579(4) 0.3946(4) 0.062(2) Uani 1 1 d D . . . .
C03 C 0.7453(7) 0.3930(4) 0.3438(6) 0.076(3) Uani 1 1 d D . . . .
H03 H 0.723366 0.433235 0.338654 0.091 Uiso 1 1 calc R U . . .
C04 C 0.8036(8) 0.3706(5) 0.2986(6) 0.083(3) Uani 1 1 d . . . . .
H04 H 0.818874 0.395037 0.262418 0.100 Uiso 1 1 calc R U . . .
C05 C 0.8370(7) 0.3144(5) 0.3076(6) 0.082(3) Uani 1 1 d . . . . .
H05 H 0.881128 0.299780 0.280776 0.099 Uiso 1 1 calc R U . . .
C06 C 0.8073(7) 0.2784(4) 0.3555(6) 0.070(3) Uani 1 1 d . . . . .
H06 H 0.822301 0.236978 0.356270 0.083 Uiso 1 1 calc R U . . .
C07 C 0.7552(6) 0.3010(4) 0.4036(5) 0.056(2) Uani 1 1 d . . . . .
H07 H 0.744658 0.277117 0.441882 0.067 Uiso 1 1 calc R U . . .
C001 C 0.1870(16) 0.4552(7) 0.4810(10) 0.160(7) Uiso 1 1 d D . . . .
C002 C 0.106(2) 0.4276(9) 0.4814(13) 0.205(10) Uiso 1 1 d D . . . .
H002 H 0.107261 0.400641 0.519614 0.246 Uiso 1 1 calc R U . . .
C003 C 0.0101(17) 0.4331(9) 0.4291(11) 0.177(8) Uiso 1 1 d D . . . .
H003 H -0.045685 0.410701 0.434094 0.212 Uiso 1 1 calc R U . . .
C004 C 0.0059(16) 0.4703(8) 0.3755(10) 0.157(7) Uiso 1 1 d D . . . .
H004 H -0.054950 0.474106 0.341844 0.189 Uiso 1 1 calc R U . . .
C005 C 0.0855(14) 0.5049(8) 0.3648(10) 0.144(6) Uiso 1 1 d D . . . .
H005 H 0.086188 0.532256 0.327307 0.173 Uiso 1 1 calc R U . . .
C006 C 0.1607(15) 0.4904(8) 0.4196(10) 0.160(7) Uiso 1 1 d D . . . .
H006 H 0.216883 0.512307 0.414601 0.192 Uiso 1 1 calc R U . . .
C007 C 0.2768(9) 0.4506(6) 0.5292(6) 0.098(4) Uiso 1 1 d . . . . .
H07A H 0.284893 0.484322 0.562361 0.147 Uiso 1 1 calc R U . . .
H07B H 0.329784 0.451023 0.503600 0.147 Uiso 1 1 calc R U . . .
H07C H 0.279148 0.413058 0.555740 0.147 Uiso 1 1 calc R U . . .
C1 C 0.4283(9) 0.1622(5) 0.2508(7) 0.089(4) Uani 1 1 d . . . . .
C2 C 0.4921(6) 0.1364(4) 0.3104(6) 0.070(3) Uani 1 1 d . . . . .
C3 C 0.4710(6) 0.0784(3) 0.3317(5) 0.055(2) Uani 1 1 d . . . . .
C4 C 0.4897(6) 0.0717(4) 0.4053(5) 0.067(3) Uani 1 1 d . . . . .
C5 C 0.4253(8) 0.0354(4) 0.4328(5) 0.081(3) Uani 1 1 d . . . . .
C6 C 0.3551(13) 0.0090(6) 0.4009(11) 0.133(6) Uiso 1 1 d D . . . .
C7 C 0.2917(9) 0.0384(6) 0.4904(7) 0.092(3) Uiso 1 1 d . . . . .
C8 C 0.2354(8) 0.0809(5) 0.5207(5) 0.073(3) Uani 1 1 d . . . . .
C9 C 0.1318(11) 0.0928(5) 0.4767(11) 0.146(8) Uani 1 1 d . . . . .
C10 C 0.1128(16) 0.1539(6) 0.4864(12) 0.122(7) Uani 1 1 d . . . . .
C11 C 0.1070(9) 0.0582(6) 0.4127(6) 0.084(3) Uiso 1 1 d . . . . .
C12 C 0.4133(8) 0.2260(4) 0.2590(6) 0.068(3) Uani 1 1 d . . . . .
C13 C 0.3119(13) 0.2387(6) 0.2244(6) 0.112(5) Uani 1 1 d . . . . .
C14 C 0.2589(14) 0.2779(6) 0.2488(9) 0.125(6) Uani 1 1 d . . . . .
C15 C 0.2876(13) 0.3074(3) 0.3080(7) 0.122(7) Uani 1 1 d D . . . .
C16 C 0.3709(11) 0.3026(3) 0.3494(6) 0.089(4) Uani 1 1 d D . . . .
C17 C 0.4527(10) 0.2561(7) 0.3272(9) 0.126(6) Uani 1 1 d . . . . .
C18 C 0.5082(11) 0.2226(15) 0.3798(13) 0.233(17) Uani 1 1 d . . . . .
C19 C 0.5308(9) 0.1725(6) 0.3829(7) 0.083(3) Uiso 1 1 d . . . . .
C20 C 0.5305(7) 0.1309(9) 0.4400(7) 0.167(10) Uani 1 1 d . . . . .
C21 C 0.4930(11) 0.1409(8) 0.5020(9) 0.163(9) Uani 1 1 d . . . . .
C22 C 0.4767(7) 0.2007(9) 0.5129(8) 0.135(7) Uani 1 1 d . . . . .
C23 C 0.4753(8) 0.2544(6) 0.4517(7) 0.098(4) Uani 1 1 d . . . . .
C24 C 0.4010(16) 0.2997(5) 0.4195(12) 0.154(7) Uiso 1 1 d D . . . .
C25 C 0.3335(17) 0.3023(5) 0.4521(12) 0.192(11) Uani 1 1 d D . . . .
C26 C 0.2203(8) 0.3085(3) 0.4161(6) 0.072(3) Uani 1 1 d D . . . .
C27 C 0.1981(12) 0.3108(4) 0.3491(7) 0.097(4) Uani 1 1 d D . . . .
C28 C 0.1282(13) 0.2842(6) 0.3123(9) 0.110(5) Uani 1 1 d . . . . .
C29 C 0.0657(8) 0.2495(6) 0.3385(7) 0.088(4) Uani 1 1 d . . . . .
C30 C 0.0285(8) 0.1929(9) 0.3082(10) 0.119(6) Uani 1 1 d . . . . .
C31 C 0.0469(13) 0.1737(10) 0.2464(9) 0.119(5) Uani 1 1 d . . . . .
C32 C 0.1078(15) 0.2136(11) 0.2288(12) 0.172(10) Uani 1 1 d . . . . .
C33 C 0.1727(14) 0.1642(9) 0.1861(6) 0.134(6) Uiso 1 1 d D . . . .
C34 C 0.2684(13) 0.1744(7) 0.1919(4) 0.134(7) Uani 1 1 d D . . . .
C35 C 0.3479(8) 0.1312(4) 0.2152(4) 0.068(3) Uani 1 1 d D . . . .
C36 C 0.3268(8) 0.0757(4) 0.2329(4) 0.076(3) Uani 1 1 d D . . . .
C37 C 0.3893(7) 0.0477(3) 0.2928(5) 0.061(2) Uani 1 1 d . . . . .
C38 C 0.1553(15) 0.0284(8) 0.3065(9) 0.121(5) Uiso 1 1 d . . . . .
C39 C 0.2190(13) 0.0241(6) 0.2827(8) 0.112(5) Uani 1 1 d . . . . .
C40 C 0.2211(8) 0.0650(4) 0.2263(4) 0.071(3) Uani 1 1 d D . . . .
C41 C 0.1605(8) 0.1109(5) 0.2032(4) 0.078(3) Uani 1 1 d D . . . .
C42 C 0.0774(8) 0.1186(10) 0.2354(7) 0.122(6) Uani 1 1 d . . . . .
C43 C 0.0779(9) 0.0727(9) 0.2962(8) 0.138(8) Uani 1 1 d . . . . .
C44 C 0.0450(9) 0.0940(8) 0.3584(8) 0.110(5) Uani 1 1 d . . . . .
C45 C 0.0259(8) 0.1477(7) 0.3603(14) 0.129(7) Uani 1 1 d . . . . .
C46 C 0.0636(10) 0.1862(7) 0.4360(10) 0.119(6) Uani 1 1 d . . . . .
C47 C 0.2020(14) 0.1891(7) 0.5331(7) 0.115(6) Uani 1 1 d . . . . .
C48 C 0.2306(9) 0.2465(6) 0.5169(5) 0.089(4) Uani 1 1 d . . . . .
C49 C 0.1667(9) 0.2745(4) 0.4559(5) 0.067(3) Uani 1 1 d . . . . .
C50 C 0.0865(7) 0.2450(5) 0.4186(6) 0.070(3) Uani 1 1 d . . . . .
C51 C 0.3342(9) 0.2579(5) 0.5230(5) 0.078(3) Uani 1 1 d . . . . .
C52 C 0.3972(7) 0.2114(5) 0.5464(5) 0.072(3) Uani 1 1 d . . . . .
C53 C 0.3587(16) 0.1568(6) 0.5598(5) 0.146(8) Uani 1 1 d D . . . .
C54 C 0.4208(9) 0.0972(7) 0.5275(7) 0.103(4) Uiso 1 1 d D . . . .
C55 C 0.2753(18) 0.1340(10) 0.5519(6) 0.173(10) Uani 1 1 d . . . . .
C56 C 0.2596(11) 0.0154(6) 0.4353(8) 0.101(4) Uiso 1 1 d . . . . .
C57 C 0.1850(9) 0.0195(5) 0.4008(6) 0.088(3) Uiso 1 1 d . . . . .
C58 C 0.3347(9) 0.0134(4) 0.3335(9) 0.103(5) Uani 1 1 d D . . . .
C59 C 0.1586(12) 0.2582(9) 0.2399(10) 0.152(10) Uani 1 1 d . . . . .
C60 C 0.3899(11) 0.0508(7) 0.4959(8) 0.113(4) Uiso 1 1 d . . . . .
C61 C -0.0154(4) 0.4035(3) 0.1089(3) 0.0317(15) Uani 1 1 d . . . . .
C62 C 0.0286(5) 0.3830(3) 0.1779(4) 0.0407(17) Uani 1 1 d . . . . .
H62 H 0.006205 0.350579 0.201704 0.049 Uiso 1 1 calc R U . . .
C63 C 0.1097(5) 0.4180(3) 0.2048(4) 0.0409(17) Uani 1 1 d . . . . .
H63 H 0.153601 0.414043 0.250003 0.049 Uiso 1 1 calc R U . . .
C64 C 0.1148(4) 0.4612(3) 0.1517(3) 0.0315(15) Uani 1 1 d . . . . .
C65 C 0.1851(4) 0.5068(3) 0.1559(3) 0.0301(15) Uani 1 1 d . . . . .
C66 C 0.2696(4) 0.5074(3) 0.2183(4) 0.0347(16) Uani 1 1 d . . . . .
C67 C 0.3435(5) 0.4640(3) 0.2223(3) 0.0313(15) Uani 1 1 d . . . . .
H67 H 0.335431 0.432925 0.187968 0.038 Uiso 1 1 calc R U . . .
C68 C 0.4277(4) 0.4663(3) 0.2759(3) 0.0328(15) Uani 1 1 d . . . . .
C69 C 0.4402(6) 0.5111(3) 0.3290(4) 0.0487(19) Uani 1 1 d . . . . .
H69 H 0.495342 0.511320 0.368107 0.058 Uiso 1 1 calc R U . . .
C70 C 0.3686(6) 0.5542(3) 0.3211(5) 0.056(2) Uani 1 1 d . . . . .
C71 C 0.2841(6) 0.5515(3) 0.2700(4) 0.053(2) Uani 1 1 d . . . . .
H71 H 0.234107 0.580365 0.269645 0.064 Uiso 1 1 calc R U . . .
C72 C 0.5081(6) 0.3897(4) 0.2292(4) 0.055(2) Uani 1 1 d . . . . .
H72A H 0.502033 0.412482 0.185132 0.083 Uiso 1 1 calc R U . . .
H72B H 0.455081 0.360166 0.223194 0.083 Uiso 1 1 calc R U . . .
H72C H 0.571645 0.369101 0.240478 0.083 Uiso 1 1 calc R U . . .
C73 C 0.4659(9) 0.6040(6) 0.4242(7) 0.103(4) Uani 1 1 d . . . . .
H73A H 0.470792 0.571346 0.458587 0.154 Uiso 1 1 calc R U . . .
H73B H 0.468267 0.642398 0.448898 0.154 Uiso 1 1 calc R U . . .
H73C H 0.520744 0.601544 0.400462 0.154 Uiso 1 1 calc R U . . .
C74 C 0.1826(4) 0.5504(3) 0.1033(4) 0.0319(15) Uani 1 1 d . . . . .
C75 C 0.2533(4) 0.5985(3) 0.1098(4) 0.0388(17) Uani 1 1 d . . . . .
H75 H 0.306888 0.606102 0.148860 0.047 Uiso 1 1 calc R U . . .
C76 C 0.2278(5) 0.6298(3) 0.0499(4) 0.0369(16) Uani 1 1 d . . . . .
H76 H 0.259721 0.664607 0.038195 0.044 Uiso 1 1 calc R U . . .
C77 C 0.1420(4) 0.6010(3) 0.0055(4) 0.0297(15) Uani 1 1 d . . . . .
C78 C 0.0953(4) 0.6212(3) -0.0640(3) 0.0299(15) Uani 1 1 d . . . . .
C79 C 0.1403(5) 0.6765(3) -0.0880(3) 0.0325(15) Uani 1 1 d . . . . .
C80 C 0.0995(5) 0.7324(3) -0.0809(3) 0.0336(15) Uani 1 1 d . . . . .
H80 H 0.042108 0.735992 -0.062584 0.040 Uiso 1 1 calc R U . . .
C81 C 0.1438(6) 0.7820(3) -0.1008(4) 0.0413(18) Uani 1 1 d D . . . .
C82 C 0.2270(6) 0.7785(3) -0.1274(4) 0.048(2) Uani 1 1 d . . . . .
H82 H 0.256080 0.813584 -0.141243 0.058 Uiso 1 1 calc R U . . .
C83 C 0.2666(6) 0.7239(4) -0.1333(4) 0.053(2) Uani 1 1 d . . . . .
C84 C 0.2248(6) 0.6716(3) -0.1139(4) 0.047(2) Uani 1 1 d . . . . .
H84 H 0.253527 0.633741 -0.118320 0.057 Uiso 1 1 calc R U . . .
C85A C 0.0418(11) 0.8484(5) -0.0543(6) 0.074(4) Uani 0.735(14) 1 d D . P A 1
H85A H 0.073401 0.840831 -0.004398 0.089 Uiso 0.735(14) 1 calc R U P A 1
H85B H -0.014699 0.821661 -0.068977 0.089 Uiso 0.735(14) 1 calc R U P A 1
H85C H 0.019653 0.889992 -0.059953 0.089 Uiso 0.735(14) 1 calc R U P A 1
C85B C 0.142(3) 0.8919(8) -0.0993(17) 0.074(4) Uani 0.265(14) 1 d D . P A 2
H85D H 0.211645 0.891832 -0.076080 0.089 Uiso 0.265(14) 1 calc R U P A 2
H85E H 0.107350 0.921351 -0.076224 0.089 Uiso 0.265(14) 1 calc R U P A 2
H85F H 0.133449 0.902138 -0.149583 0.089 Uiso 0.265(14) 1 calc R U P A 2
C86 C 0.3880(12) 0.7620(6) -0.1915(9) 0.140(7) Uani 1 1 d . . . . .
H86A H 0.413721 0.792626 -0.155840 0.210 Uiso 1 1 calc R U . . .
H86B H 0.335388 0.779167 -0.228443 0.210 Uiso 1 1 calc R U . . .
H86C H 0.440927 0.747753 -0.212959 0.210 Uiso 1 1 calc R U . . .
O1 O 0.3735(6) 0.5991(3) 0.3714(4) 0.097(3) Uani 1 1 d . . . . .
O2 O 0.1046(6) 0.8385(2) -0.0938(3) 0.074(2) Uani 1 1 d D . . . .
O3 O 0.5020(4) 0.4279(2) 0.2838(3) 0.0518(15) Uani 1 1 d . . . . .
O4 O 0.3513(5) 0.7147(3) -0.1593(4) 0.079(2) Uani 1 1 d . . . . .
N1 N 0.1157(3) 0.5542(2) 0.0404(3) 0.0274(12) Uani 1 1 d . . . . .
H1N H 0.064882 0.530562 0.025454 0.033 Uiso 0.5 1 calc R U P . .
N2 N 0.0375(3) 0.4519(2) 0.0952(3) 0.0290(12) Uani 1 1 d . . . . .
H2N H 0.023837 0.473539 0.056205 0.035 Uiso 0.5 1 calc R U P . .

loop_
_atom_site_aniso_label
_atom_site_aniso_U_11
_atom_site_aniso_U_22
_atom_site_aniso_U_33
_atom_site_aniso_U_23
_atom_site_aniso_U_13
_atom_site_aniso_U_12
C01 0.129(10) 0.097(9) 0.062(6) -0.003(6) 0.021(7) 0.021(7)
C02 0.065(5) 0.059(6) 0.054(5) -0.007(4) -0.003(4) -0.006(4)
C03 0.072(6) 0.044(5) 0.112(8) 0.021(5) 0.020(6) 0.001(5)
C04 0.080(7) 0.072(7) 0.098(8) 0.026(6) 0.023(6) 0.000(6)
C05 0.051(5) 0.093(8) 0.110(8) 0.038(7) 0.034(6) 0.028(5)
C06 0.058(5) 0.054(5) 0.096(7) 0.004(5) 0.016(5) 0.003(4)
C07 0.042(4) 0.059(5) 0.060(5) 0.014(4) -0.004(4) 0.006(4)
C1 0.097(8) 0.083(8) 0.117(9) 0.037(7) 0.087(8) 0.030(7)
C2 0.042(5) 0.077(6) 0.108(8) 0.031(6) 0.052(5) 0.023(4)
C3 0.047(5) 0.047(5) 0.085(6) 0.013(4) 0.042(5) 0.023(4)
C4 0.046(5) 0.077(6) 0.076(6) -0.005(5) 0.006(5) 0.042(5)
C5 0.101(8) 0.068(6) 0.080(7) 0.043(6) 0.033(7) 0.055(6)
C8 0.090(7) 0.091(7) 0.045(5) 0.033(5) 0.032(5) -0.017(6)
C9 0.140(11) 0.063(7) 0.30(2) 0.082(10) 0.200(15) 0.042(7)
C10 0.176(15) 0.066(8) 0.183(16) 0.022(9) 0.161(14) 0.035(10)
C12 0.088(7) 0.057(6) 0.075(6) 0.018(5) 0.050(6) -0.003(5)
C13 0.194(15) 0.097(9) 0.072(7) 0.067(7) 0.085(9) 0.074(10)
C14 0.180(16) 0.091(10) 0.135(13) 0.077(10) 0.100(13) 0.063(10)
C15 0.25(2) 0.042(6) 0.095(11) 0.031(7) 0.083(13) 0.037(10)
C16 0.161(13) 0.047(6) 0.069(7) -0.001(5) 0.050(8) -0.032(7)
C17 0.096(9) 0.149(13) 0.131(12) 0.065(11) 0.020(9) -0.088(10)
C18 0.055(8) 0.38(4) 0.23(2) 0.20(3) -0.038(11) -0.121(15)
C20 0.023(5) 0.39(3) 0.082(8) -0.051(13) -0.004(5) 0.086(10)
C21 0.088(10) 0.194(17) 0.151(15) -0.087(13) -0.090(11) 0.074(11)
C22 0.038(5) 0.234(19) 0.122(11) -0.114(13) -0.003(6) -0.049(8)
C23 0.078(7) 0.124(10) 0.105(9) -0.049(8) 0.044(7) -0.074(8)
C25 0.25(2) 0.080(10) 0.28(3) -0.141(15) 0.14(2) -0.095(13)
C26 0.081(7) 0.053(6) 0.080(7) -0.003(5) 0.015(6) 0.023(5)
C27 0.124(11) 0.049(6) 0.114(12) 0.014(6) 0.021(9) 0.024(7)
C28 0.130(12) 0.083(9) 0.133(12) 0.053(9) 0.060(11) 0.076(9)
C29 0.051(6) 0.087(8) 0.123(10) 0.031(8) 0.012(6) 0.052(6)
C30 0.034(5) 0.156(16) 0.147(14) -0.051(12) -0.020(7) 0.042(8)
C31 0.102(11) 0.144(14) 0.089(10) 0.009(10) -0.027(8) 0.036(11)
C32 0.094(13) 0.19(2) 0.19(2) 0.114(19) -0.054(13) 0.024(13)
C34 0.226(19) 0.157(14) 0.019(4) 0.008(6) 0.029(7) 0.090(13)
C35 0.081(7) 0.072(7) 0.058(6) -0.005(5) 0.031(5) 0.014(6)
C36 0.096(8) 0.076(7) 0.063(6) -0.027(5) 0.031(6) 0.009(6)
C37 0.068(6) 0.049(5) 0.076(6) -0.004(4) 0.039(5) 0.015(4)
C39 0.149(13) 0.071(8) 0.128(12) -0.037(8) 0.056(11) -0.047(8)
C40 0.090(7) 0.056(6) 0.059(6) -0.021(5) 0.003(5) -0.003(5)
C41 0.098(8) 0.091(8) 0.042(5) -0.009(5) 0.010(5) 0.000(6)
C42 0.039(5) 0.230(19) 0.078(8) -0.061(10) -0.023(6) 0.027(8)
C43 0.077(8) 0.25(2) 0.100(9) -0.109(12) 0.057(8) -0.116(11)
C44 0.066(7) 0.129(12) 0.136(12) 0.030(10) 0.021(7) -0.032(8)
C45 0.032(5) 0.077(9) 0.28(2) -0.024(13) 0.052(9) -0.012(6)
C46 0.087(9) 0.117(11) 0.191(16) 0.052(12) 0.108(11) 0.045(9)
C47 0.203(16) 0.099(10) 0.079(8) 0.059(8) 0.105(10) 0.107(11)
C48 0.115(9) 0.120(10) 0.039(5) -0.010(5) 0.032(5) 0.070(8)
C49 0.097(8) 0.055(5) 0.059(5) 0.005(4) 0.038(6) 0.046(6)
C50 0.062(6) 0.071(6) 0.094(7) 0.033(6) 0.053(6) 0.044(5)
C51 0.108(9) 0.066(6) 0.059(6) -0.032(5) 0.014(6) 0.009(6)
C52 0.061(5) 0.091(8) 0.058(5) -0.023(5) 0.006(4) 0.002(5)
C53 0.27(2) 0.101(10) 0.034(5) 0.035(6) -0.037(8) -0.094(12)
C55 0.28(3) 0.21(2) 0.034(6) 0.009(9) 0.033(10) -0.13(2)
C58 0.121(10) 0.022(5) 0.185(14) -0.020(6) 0.073(10) 0.015(5)
C59 0.095(11) 0.21(2) 0.172(16) 0.167(17) 0.073(12) 0.084(12)
C61 0.029(3) 0.021(3) 0.047(4) 0.012(3) 0.013(3) 0.003(3)
C62 0.046(4) 0.024(3) 0.051(4) 0.018(3) 0.007(3) 0.002(3)
C63 0.042(4) 0.028(4) 0.049(4) 0.017(3) 0.002(3) 0.005(3)
C64 0.030(3) 0.019(3) 0.046(4) 0.012(3) 0.009(3) 0.008(3)
C65 0.021(3) 0.023(3) 0.044(4) 0.001(3) 0.004(3) 0.009(2)
C66 0.025(3) 0.028(3) 0.049(4) -0.001(3) 0.005(3) 0.006(3)
C67 0.032(3) 0.024(3) 0.036(3) -0.003(3) 0.003(3) -0.005(3)
C68 0.027(3) 0.036(4) 0.034(3) 0.005(3) 0.004(3) 0.003(3)
C69 0.046(4) 0.043(4) 0.052(4) -0.015(3) 0.000(4) -0.003(4)
C70 0.058(5) 0.032(4) 0.071(5) -0.025(4) -0.002(4) -0.001(4)
C71 0.051(4) 0.030(4) 0.066(5) -0.010(3) -0.012(4) 0.012(3)
C72 0.042(4) 0.059(5) 0.059(5) -0.006(4) -0.001(4) 0.011(4)
C73 0.094(8) 0.092(8) 0.112(9) -0.071(7) 0.003(7) -0.018(7)
C74 0.016(3) 0.031(3) 0.050(4) 0.003(3) 0.009(3) 0.006(3)
C75 0.020(3) 0.032(4) 0.060(5) 0.002(3) 0.000(3) 0.001(3)
C76 0.025(3) 0.028(3) 0.059(4) 0.007(3) 0.013(3) -0.002(3)
C77 0.022(3) 0.017(3) 0.054(4) 0.003(3) 0.017(3) 0.000(2)
C78 0.028(3) 0.021(3) 0.045(4) 0.005(3) 0.016(3) 0.003(3)
C79 0.036(4) 0.022(3) 0.045(4) 0.005(3) 0.022(3) -0.006(3)
C80 0.040(4) 0.029(4) 0.035(3) 0.004(3) 0.015(3) 0.004(3)
C81 0.072(5) 0.016(3) 0.038(4) -0.001(3) 0.016(4) -0.002(3)
C82 0.070(5) 0.030(4) 0.050(4) -0.004(3) 0.026(4) -0.024(4)
C83 0.059(5) 0.051(5) 0.063(5) -0.011(4) 0.046(4) -0.030(4)
C84 0.056(5) 0.022(3) 0.077(5) 0.005(3) 0.042(4) 0.000(3)
C85A 0.141(12) 0.038(6) 0.044(6) -0.002(4) 0.021(7) 0.041(7)
C85B 0.141(12) 0.038(6) 0.044(6) -0.002(4) 0.021(7) 0.041(7)
C86 0.175(14) 0.125(11) 0.172(13) -0.055(10) 0.145(13) -0.094(11)
O1 0.103(6) 0.067(4) 0.102(5) -0.054(4) -0.016(4) 0.016(4)
O2 0.142(6) 0.020(3) 0.056(4) -0.002(2) 0.010(4) 0.007(3)
O3 0.041(3) 0.066(4) 0.045(3) 0.006(2) 0.004(2) 0.027(3)
O4 0.076(4) 0.078(5) 0.104(5) -0.003(4) 0.062(4) -0.035(4)
N1 0.012(2) 0.028(3) 0.043(3) 0.004(2) 0.007(2) 0.005(2)
N2 0.021(2) 0.018(3) 0.049(3) 0.007(2) 0.009(2) 0.003(2)

loop_
_atom_type_symbol
_atom_type_description
_atom_type_scat_dispersion_real
_atom_type_scat_dispersion_imag
_atom_type_scat_source
C C 0.0033 0.0016 'International Tables Vol C Tables 4.2.6.8 and 6.1.1.4'
H H 0.0000 0.0000 'International Tables Vol C Tables 4.2.6.8 and 6.1.1.4'
O O 0.0106 0.0060 'International Tables Vol C Tables 4.2.6.8 and 6.1.1.4'
N N 0.0061 0.0033 'International Tables Vol C Tables 4.2.6.8 and 6.1.1.4'

loop_
_geom_angle_atom_site_label_1
_geom_angle_atom_site_label_2
_geom_angle_atom_site_label_3
_geom_angle
_geom_angle_site_symmetry_1
C02 C01 H01A 109.5 .
C02 C01 H01B 109.5 .
H01A C01 H01B 109.5 .
C02 C01 H01C 109.5 .
H01A C01 H01C 109.5 .
H01B C01 H01C 109.5 .
C07 C02 C03 118.9(9) .
C07 C02 C01 119.3(9) .
C03 C02 C01 121.7(9) .
C02 C03 C04 121.4(9) .
C02 C03 H03 119.3 .
C04 C03 H03 119.3 .
C05 C04 C03 119.0(10) .
C05 C04 H04 120.5 .
C03 C04 H04 120.5 .
C04 C05 C06 119.6(10) .
C04 C05 H05 120.2 .
C06 C05 H05 120.2 .
C05 C06 C07 121.5(9) .
C05 C06 H06 119.2 .
C07 C06 H06 119.2 .
C02 C07 C06 118.7(9) .
C02 C07 H07 120.6 .
C06 C07 H07 120.6 .
C002 C001 C007 129(2) .
C002 C001 C006 102(2) .
C007 C001 C006 129(2) .
C001 C002 C003 128(3) .
C001 C002 H002 116.1 .
C003 C002 H002 116.1 .
C004 C003 C002 117(2) .
C004 C003 H003 121.4 .
C002 C003 H003 121.4 .
C003 C004 C005 124(2) .
C003 C004 H004 117.8 .
C005 C004 H004 117.8 .
C006 C005 C004 104.7(19) .
C006 C005 H005 127.7 .
C004 C005 H005 127.7 .
C005 C006 C001 144(2) .
C005 C006 H006 108.1 .
C001 C006 H006 108.1 .
C001 C007 H07A 109.5 .
C001 C007 H07B 109.5 .
H07A C007 H07B 109.5 .
C001 C007 H07C 109.5 .
H07A C007 H07C 109.5 .
H07B C007 H07C 109.5 .
C35 C1 C2 119.9(10) .
C35 C1 C12 115.5(10) .
C2 C1 C12 113.1(12) .
C1 C2 C3 118.6(10) .
C1 C2 C19 122.3(10) .
C3 C2 C19 105.0(9) .
C4 C3 C37 115.9(8) .
C4 C3 C2 113.1(8) .
C37 C3 C2 119.6(8) .
C3 C4 C5 117.4(8) .
C3 C4 C20 108.6(8) .
C5 C4 C20 122.8(7) .
C6 C5 C4 128.0(13) .
C6 C5 C60 98.8(13) .
C4 C5 C60 123.2(10) .
C5 C6 C58 117.3(18) .
C5 C6 C56 113.6(14) .
C58 C6 C56 113.4(14) .
C5 C6 C60 45.5(9) .
C58 C6 C60 147.8(12) .
C56 C6 C60 68.8(9) .
C56 C7 C60 109.1(14) .
C56 C7 C8 121.7(13) .
C60 C7 C8 117.5(12) .
C55 C8 C7 122.5(14) .
C55 C8 C9 109.2(14) .
C7 C8 C9 115.2(11) .
C10 C9 C11 128.3(17) .
C10 C9 C8 106.1(17) .
C11 C9 C8 113.5(9) .
C46 C10 C9 122(2) .
C46 C10 C47 111.8(13) .
C9 C10 C47 114.4(17) .
C9 C11 C44 108.4(13) .
C9 C11 C57 114.5(11) .
C44 C11 C57 124.5(12) .
C13 C12 C1 106.9(11) .
C13 C12 C17 116.8(11) .
C1 C12 C17 120.8(12) .
C14 C13 C12 122.8(16) .
C14 C13 C34 122.6(16) .
C12 C13 C34 104.2(10) .
C15 C14 C13 124.8(17) .
C15 C14 C59 111.0(15) .
C13 C14 C59 111.6(18) .
C16 C15 C14 124.8(13) .
C16 C15 C27 113.4(11) .
C14 C15 C27 109.5(12) .
C15 C16 C24 133.4(15) .
C15 C16 C17 118.6(10) .
C24 C16 C17 98.9(12) .
C18 C17 C12 117(2) .
C18 C17 C16 117.4(19) .
C12 C17 C16 112.1(11) .
C19 C18 C17 132(3) .
C19 C18 C23 118.5(15) .
C17 C18 C23 99(2) .
C18 C19 C20 127.8(18) .
C18 C19 C2 114.0(17) .
C20 C19 C2 106.6(12) .
C21 C20 C19 127.2(13) .
C21 C20 C4 109.4(13) .
C19 C20 C4 106.6(10) .
C22 C21 C20 112.6(18) .
C22 C21 C54 114.6(15) .
C20 C21 C54 123.5(14) .
C21 C22 C52 113.8(17) .
C21 C22 C23 124.1(13) .
C52 C22 C23 108.2(13) .
C24 C23 C22 132.7(12) .
C24 C23 C18 103.6(14) .
C22 C23 C18 108.1(12) .
C25 C24 C16 114(2) .
C25 C24 C23 111.0(17) .
C16 C24 C23 119.4(13) .
C24 C25 C26 125(2) .
C24 C25 C51 120.9(17) .
C26 C25 C51 103.3(11) .
C27 C26 C49 122.9(10) .
C27 C26 C25 116.3(12) .
C49 C26 C25 108.3(9) .
C28 C27 C26 123.6(13) .
C28 C27 C15 107.2(11) .
C26 C27 C15 117.4(11) .
C27 C28 C29 124.2(15) .
C27 C28 C59 109.7(14) .
C29 C28 C59 115.3(15) .
C28 C29 C30 123.9(15) .
C28 C29 C50 115.5(13) .
C30 C29 C50 109.0(13) .
C31 C30 C45 115.9(18) .
C31 C30 C29 121(2) .
C45 C30 C29 113.5(14) .
C32 C31 C42 109(2) .
C32 C31 C30 106(2) .
C42 C31 C30 124.5(17) .
C59 C32 C31 153(3) .
C59 C32 C33 105(2) .
C31 C32 C33 97.3(19) .
C41 C33 C34 109.5(18) .
C41 C33 C32 110.9(13) .
C34 C33 C32 117.9(13) .
C33 C34 C35 126.0(17) .
C33 C34 C13 117.6(12) .
C35 C34 C13 105.8(11) .
C36 C35 C1 123.1(9) .
C36 C35 C34 119.6(11) .
C1 C35 C34 107.5(10) .
C35 C36 C37 119.0(9) .
C35 C36 C40 113.8(9) .
C37 C36 C40 114.6(8) .
C3 C37 C36 119.7(8) .
C3 C37 C58 116.1(10) .
C36 C37 C58 112.0(9) .
C39 C38 C43 131.0(19) .
C39 C38 C57 113.3(16) .
C43 C38 C57 102.2(14) .
C38 C39 C40 115.0(18) .
C38 C39 C58 121.7(16) .
C40 C39 C58 110.4(11) .
C41 C40 C39 128.5(11) .
C41 C40 C36 116.7(9) .
C39 C40 C36 103.4(9) .
C33 C41 C40 134.3(14) .
C33 C41 C42 99.9(13) .
C40 C41 C42 117.2(12) .
C31 C42 C41 119.6(19) .
C31 C42 C43 115.8(14) .
C41 C42 C43 112.3(13) .
C38 C43 C44 118.4(18) .
C38 C43 C42 115.5(11) .
C44 C43 C42 117.2(16) .
C45 C44 C11 128.2(18) .
C45 C44 C43 117.0(18) .
C11 C44 C43 99.7(15) .
C44 C45 C30 129(2) .
C44 C45 C46 120(2) .
C30 C45 C46 101.3(12) .
C10 C46 C50 126.5(18) .
C10 C46 C45 112.3(16) .
C50 C46 C45 108.4(13) .
C48 C47 C10 124.0(11) .
C48 C47 C55 124.0(16) .
C10 C47 C55 97.3(14) .
C47 C48 C49 115.1(13) .
C47 C48 C51 118.3(11) .
C49 C48 C51 114.1(11) .
C50 C49 C26 116.7(9) .
C50 C49 C48 120.2(10) .
C26 C49 C48 111.8(11) .
C49 C50 C46 122.1(11) .
C49 C50 C29 117.0(9) .
C46 C50 C29 107.6(13) .
C52 C51 C48 116.6(11) .
C52 C51 C25 126.8(11) .
C48 C51 C25 102.5(11) .
C51 C52 C53 119.0(13) .
C51 C52 C22 119.0(13) .
C53 C52 C22 108.2(14) .
C55 C53 C52 137(2) .
C55 C53 C54 99.6(15) .
C52 C53 C54 110.8(15) .
C60 C54 C21 123.3(15) .
C60 C54 C53 131.3(13) .
C21 C54 C53 92.5(11) .
C53 C55 C8 132(2) .
C53 C55 C47 104.2(18) .
C8 C55 C47 112.9(18) .
C57 C56 C7 128.5(16) .
C57 C56 C6 120.6(15) .
C7 C56 C6 103.2(14) .
C56 C57 C11 126.4(14) .
C56 C57 C38 126.4(14) .
C11 C57 C38 94.9(11) .
C6 C58 C37 125.3(15) .
C6 C58 C39 124.3(12) .
C37 C58 C39 99.3(11) .
C32 C59 C14 141.7(17) .
C32 C59 C28 100.7(17) .
C14 C59 C28 102.7(18) .
C54 C60 C7 116.0(14) .
C54 C60 C5 117.8(14) .
C7 C60 C5 114.1(13) .
C54 C60 C6 145.7(14) .
C7 C60 C6 78.8(10) .
C5 C60 C6 35.6(7) .
C78 C61 N2 126.7(6) 3_565
C78 C61 C62 125.9(6) 3_565
N2 C61 C62 107.4(6) .
C63 C62 C61 108.5(6) .
C63 C62 H62 125.7 .
C61 C62 H62 125.7 .
C62 C63 C64 106.5(6) .
C62 C63 H63 126.8 .
C64 C63 H63 126.7 .
N2 C64 C65 124.9(5) .
N2 C64 C63 108.2(5) .
C65 C64 C63 126.9(6) .
C74 C65 C64 124.1(6) .
C74 C65 C66 117.8(5) .
C64 C65 C66 118.1(6) .
C71 C66 C67 117.8(6) .
C71 C66 C65 123.4(6) .
C67 C66 C65 118.5(6) .
C68 C67 C66 120.4(6) .
C68 C67 H67 119.8 .
C66 C67 H67 119.8 .
O3 C68 C67 124.9(6) .
O3 C68 C69 114.2(6) .
C67 C68 C69 120.8(6) .
C70 C69 C68 116.8(7) .
C70 C69 H69 121.6 .
C68 C69 H69 121.6 .
C71 C70 C69 122.7(7) .
C71 C70 O1 116.0(7) .
C69 C70 O1 120.8(7) .
C70 C71 C66 121.1(7) .
C70 C71 H71 119.5 .
C66 C71 H71 119.5 .
O3 C72 H72A 109.5 .
O3 C72 H72B 109.5 .
H72A C72 H72B 109.5 .
O3 C72 H72C 109.5 .
H72A C72 H72C 109.5 .
H72B C72 H72C 109.5 .
O1 C73 H73A 109.5 .
O1 C73 H73B 109.5 .
H73A C73 H73B 109.5 .
O1 C73 H73C 109.5 .
H73A C73 H73C 109.5 .
H73B C73 H73C 109.5 .
N1 C74 C65 126.2(5) .
N1 C74 C75 110.5(6) .
C65 C74 C75 123.3(6) .
C76 C75 C74 105.8(6) .
C76 C75 H75 127.1 .
C74 C75 H75 127.1 .
C75 C76 C77 107.5(6) .
C75 C76 H76 126.2 .
C77 C76 H76 126.2 .
N1 C77 C78 127.0(5) .
N1 C77 C76 109.4(6) .
C78 C77 C76 123.6(5) .
C61 C78 C77 127.0(6) 3_565
C61 C78 C79 118.4(6) 3_565
C77 C78 C79 114.6(5) .
C84 C79 C80 120.4(6) .
C84 C79 C78 119.8(6) .
C80 C79 C78 119.8(5) .
C81 C80 C79 118.5(6) .
C81 C80 H80 120.7 .
C79 C80 H80 120.7 .
C80 C81 C82 122.3(6) .
C80 C81 O2 119.6(7) .
C82 C81 O2 118.1(6) .
C83 C82 C81 118.6(6) .
C83 C82 H82 120.7 .
C81 C82 H82 120.7 .
C82 C83 C84 121.9(6) .
C82 C83 O4 123.8(6) .
C84 C83 O4 114.3(7) .
C79 C84 C83 118.3(6) .
C79 C84 H84 120.9 .
C83 C84 H84 120.9 .
O2 C85A H85A 109.5 .
O2 C85A H85B 109.5 .
H85A C85A H85B 109.5 .
O2 C85A H85C 109.5 .
H85A C85A H85C 109.5 .
H85B C85A H85C 109.5 .
O2 C85B H85D 109.5 .
O2 C85B H85E 109.5 .
H85D C85B H85E 109.5 .
O2 C85B H85F 109.5 .
H85D C85B H85F 109.5 .
H85E C85B H85F 109.5 .
O4 C86 H86A 109.5 .
O4 C86 H86B 109.5 .
H86A C86 H86B 109.5 .
O4 C86 H86C 109.5 .
H86A C86 H86C 109.5 .
H86B C86 H86C 109.5 .
C70 O1 C73 116.0(7) .
C85A O2 C81 122.7(7) .
C85B O2 C81 130.1(16) .
C68 O3 C72 119.9(6) .
C86 O4 C83 118.5(9) .
C77 N1 C74 106.7(5) .
C77 N1 H1N 126.7 .
C74 N1 H1N 126.7 .
C64 N2 C61 109.3(5) .
C64 N2 H2N 125.3 .
C61 N2 H2N 125.3 .

loop_
_geom_bond_atom_site_label_1
_geom_bond_atom_site_label_2
_geom_bond_distance
_geom_bond_site_symmetry_2
C01 C02 1.440(12) .
C01 H01A 0.9800 .
C01 H01B 0.9800 .
C01 H01C 0.9800 .
C02 C07 1.363(12) .
C02 C03 1.365(12) .
C03 C04 1.414(15) .
C03 H03 0.9500 .
C04 C05 1.338(15) .
C04 H04 0.9500 .
C05 C06 1.360(14) .
C05 H05 0.9500 .
C06 C07 1.399(13) .
C06 H06 0.9500 .
C07 H07 0.9500 .
C001 C002 1.30(3) .
C001 C007 1.39(2) .
C001 C006 1.40(3) .
C002 C003 1.49(3) .
C002 H002 0.9500 .
C003 C004 1.32(2) .
C003 H003 0.9500 .
C004 C005 1.41(2) .
C004 H004 0.9500 .
C005 C006 1.35(2) .
C005 H005 0.9500 .
C006 H006 0.9500 .
C007 H07A 0.9800 .
C007 H07B 0.9800 .
C007 H07C 0.9800 .
C1 C35 1.366(16) .
C1 C2 1.410(15) .
C1 C12 1.458(15) .
C2 C3 1.412(12) .
C2 C19 1.601(17) .
C3 C4 1.394(12) .
C3 C37 1.397(13) .
C4 C5 1.404(15) .
C4 C20 1.53(2) .
C5 C6 1.19(2) .
C5 C60 1.459(17) .
C6 C58 1.27(2) .
C6 C56 1.63(2) .
C6 C60 2.02(2) .
C7 C56 1.175(17) .
C7 C60 1.381(19) .
C7 C8 1.440(16) .
C8 C55 1.39(2) .
C8 C9 1.53(2) .
C9 C10 1.413(17) .
C9 C11 1.43(2) .
C10 C46 1.28(2) .
C10 C47 1.57(2) .
C11 C44 1.443(18) .
C11 C57 1.451(17) .
C12 C13 1.452(18) .
C12 C17 1.471(19) .
C13 C14 1.303(17) .
C13 C34 1.63(2) .
C14 C15 1.30(2) .
C14 C59 1.44(3) .
C15 C16 1.259(13) .
C15 C27 1.63(2) .
C16 C24 1.33(2) .
C16 C17 1.67(2) .
C17 C18 1.36(2) .
C18 C19 1.16(3) .
C18 C23 1.71(4) .
C19 C20 1.445(19) .
C20 C21 1.43(2) .
C21 C22 1.38(2) .
C21 C54 1.56(3) .
C22 C52 1.429(16) .
C22 C23 1.68(2) .
C23 C24 1.48(2) .
C24 C25 1.249(13) .
C25 C26 1.58(2) .
C25 C51 1.69(2) .
C26 C27 1.263(12) .
C26 C49 1.412(14) .
C27 C28 1.22(2) .
C28 C29 1.350(18) .
C28 C59 1.66(2) .
C29 C30 1.44(2) .
C29 C50 1.513(16) .
C30 C31 1.35(2) .
C30 C45 1.43(2) .
C31 C32 1.33(3) .
C31 C42 1.34(2) .
C32 C59 1.22(3) .
C32 C33 1.75(3) .
C33 C41 1.26(2) .
C33 C34 1.336(12) .
C34 C35 1.466(17) .
C35 C36 1.340(11) .
C36 C37 1.427(13) .
C36 C40 1.474(15) .
C37 C58 1.437(16) .
C38 C39 1.10(2) .
C38 C43 1.45(2) .
C38 C57 1.79(2) .
C39 C40 1.429(17) .
C39 C58 1.71(2) .
C40 C41 1.343(11) .
C41 C42 1.447(16) .
C42 C43 1.56(3) .
C43 C44 1.46(2) .
C44 C45 1.232(19) .
C45 C46 1.68(2) .
C46 C50 1.412(18) .
C47 C48 1.40(2) .
C47 C55 1.59(3) .
C48 C49 1.450(13) .
C48 C51 1.450(17) .
C49 C50 1.359(15) .
C51 C52 1.371(15) .
C52 C53 1.384(16) .
C53 C55 1.25(2) .
C53 C54 1.78(2) .
C54 C60 1.233(18) .
C56 C57 1.106(15) .
C61 C78 1.365(9) 3_565
C61 N2 1.370(8) .
C61 C62 1.412(9) .
C62 C63 1.379(10) .
C62 H62 0.9500 .
C63 C64 1.423(9) .
C63 H63 0.9500 .
C64 N2 1.367(8) .
C64 C65 1.407(9) .
C65 C74 1.403(9) .
C65 C66 1.484(9) .
C66 C71 1.386(10) .
C66 C67 1.408(9) .
C67 C68 1.382(9) .
C67 H67 0.9500 .
C68 O3 1.329(8) .
C68 C69 1.416(10) .
C69 C70 1.374(11) .
C69 H69 0.9500 .
C70 C71 1.359(10) .
C70 O1 1.390(9) .
C71 H71 0.9500 .
C72 O3 1.375(10) .
C72 H72A 0.9800 .
C72 H72B 0.9800 .
C72 H72C 0.9800 .
C73 O1 1.456(13) .
C73 H73A 0.9800 .
C73 H73B 0.9800 .
C73 H73C 0.9800 .
C74 N1 1.358(8) .
C74 C75 1.447(9) .
C75 C76 1.331(10) .
C75 H75 0.9500 .
C76 C77 1.458(9) .
C76 H76 0.9500 .
C77 N1 1.341(8) .
C77 C78 1.428(9) .
C78 C79 1.507(8) .
C79 C84 1.388(9) .
C79 C80 1.397(9) .
C80 C81 1.369(9) .
C80 H80 0.9500 .
C81 C82 1.375(11) .
C81 O2 1.396(8) .
C82 C83 1.358(11) .
C82 H82 0.9500 .
C83 C84 1.395(10) .
C83 O4 1.403(10) .
C84 H84 0.9500 .
C85A O2 1.306(13) .
C85A H85A 0.9800 .
C85A H85B 0.9800 .
C85A H85C 0.9800 .
C85B O2 1.315(18) .
C85B H85D 0.9800 .
C85B H85E 0.9800 .
C85B H85F 0.9800 .
C86 O4 1.385(13) .
C86 H86A 0.9800 .
C86 H86B 0.9800 .
C86 H86C 0.9800 .
N1 H1N 0.8800 .
N2 H2N 0.8800 .

loop_
_geom_torsion_atom_site_label_1
_geom_torsion_atom_site_label_2
_geom_torsion_atom_site_label_3
_geom_torsion_atom_site_label_4
_geom_torsion
_geom_torsion_site_symmetry_1
_geom_torsion_site_symmetry_4
C07 C02 C03 C04 2.9(15) . .
C01 C02 C03 C04 179.1(11) . .
C02 C03 C04 C05 -2.2(17) . .
C03 C04 C05 C06 5.8(17) . .
C04 C05 C06 C07 -10.2(16) . .
C03 C02 C07 C06 -6.9(13) . .
C01 C02 C07 C06 176.7(9) . .
C05 C06 C07 C02 10.8(14) . .
C007 C001 C002 C003 -179.8(4) . .
C006 C001 C002 C003 -0.2(3) . .
C001 C002 C003 C004 0.0(3) . .
C002 C003 C004 C005 0.0(7) . .
C003 C004 C005 C006 0.2(9) . .
C004 C005 C006 C001 -0.6(12) . .
C002 C001 C006 C005 0.6(10) . .
C007 C001 C006 C005 -179.7(8) . .
C35 C1 C2 C3 0.3(13) . .
C12 C1 C2 C3 142.0(8) . .
C35 C1 C2 C19 -133.7(11) . .
C12 C1 C2 C19 8.0(12) . .
C1 C2 C3 C4 -140.9(8) . .
C19 C2 C3 C4 0.1(9) . .
C1 C2 C3 C37 1.2(11) . .
C19 C2 C3 C37 142.2(8) . .
C37 C3 C4 C5 -0.1(2) . .
C2 C3 C4 C5 143.5(6) . .
C37 C3 C4 C20 -144.9(6) . .
C2 C3 C4 C20 -1.3(8) . .
C3 C4 C5 C6 -0.2(4) . .
C20 C4 C5 C6 139.2(5) . .
C3 C4 C5 C60 -138.3(9) . .
C20 C4 C5 C60 1.2(9) . .
C4 C5 C6 C58 0.4(7) . .
C60 C5 C6 C58 145.9(9) . .
C4 C5 C6 C56 -135.2(11) . .
C60 C5 C6 C56 10.4(14) . .
C4 C5 C6 C60 -145.5(8) . .
C56 C7 C8 C55 -136.2(15) . .
C60 C7 C8 C55 2.8(18) . .
C56 C7 C8 C9 0.7(17) . .
C60 C7 C8 C9 139.7(12) . .
C55 C8 C9 C10 -2.3(13) . .
C7 C8 C9 C10 -144.7(10) . .
C55 C8 C9 C11 143.8(10) . .
C7 C8 C9 C11 1.5(12) . .
C11 C9 C10 C46 4(2) . .
C8 C9 C10 C46 143.3(14) . .
C11 C9 C10 C47 -136.1(15) . .
C8 C9 C10 C47 3.3(13) . .
C10 C9 C11 C44 -8.0(17) . .
C8 C9 C11 C44 -145.0(9) . .
C10 C9 C11 C57 135.8(13) . .
C8 C9 C11 C57 -1.2(13) . .
C35 C1 C12 C13 -0.5(11) . .
C2 C1 C12 C13 -144.0(8) . .
C35 C1 C12 C17 136.3(11) . .
C2 C1 C12 C17 -7.1(13) . .
C1 C12 C13 C14 143.8(11) . .
C17 C12 C13 C14 5.0(15) . .
C1 C12 C13 C34 -1.8(10) . .
C17 C12 C13 C34 -140.6(9) . .
C12 C13 C14 C15 -4.1(19) . .
C34 C13 C14 C15 135.3(15) . .
C12 C13 C14 C59 -142.3(13) . .
C34 C13 C14 C59 -2.9(15) . .
C13 C14 C15 C16 1(2) . .
C59 C14 C15 C16 139.2(12) . .
C13 C14 C15 C27 -138.6(13) . .
C59 C14 C15 C27 -0.2(5) . .
C14 C15 C16 C24 -138.0(12) . .
C27 C15 C16 C24 0.0(2) . .
C14 C15 C16 C17 1.2(16) . .
C27 C15 C16 C17 139.2(8) . .
C13 C12 C17 C18 137.0(13) . .
C1 C12 C17 C18 4.1(16) . .
C13 C12 C17 C16 -2.8(12) . .
C1 C12 C17 C16 -135.6(10) . .
C15 C16 C17 C18 -139.5(14) . .
C24 C16 C17 C18 11.7(15) . .
C15 C16 C17 C12 0.0(12) . .
C24 C16 C17 C12 151.3(9) . .
C12 C17 C18 C19 -2(3) . .
C16 C17 C18 C19 136(2) . .
C12 C17 C18 C23 -145.8(12) . .
C16 C17 C18 C23 -8.2(14) . .
C17 C18 C19 C20 -135(2) . .
C23 C18 C19 C20 3(2) . .
C17 C18 C19 C2 2(3) . .
C23 C18 C19 C2 141.1(11) . .
C1 C2 C19 C18 -5.9(18) . .
C3 C2 C19 C18 -145.1(14) . .
C1 C2 C19 C20 140.4(9) . .
C3 C2 C19 C20 1.3(10) . .
C18 C19 C20 C21 7(3) . .
C2 C19 C20 C21 -133.4(14) . .
C18 C19 C20 C4 138.2(15) . .
C2 C19 C20 C4 -2.0(10) . .
C3 C4 C20 C21 142.7(6) . .
C5 C4 C20 C21 0.3(2) . .
C3 C4 C20 C19 2.1(9) . .
C5 C4 C20 C19 -140.4(7) . .
C19 C20 C21 C22 -15.1(19) . .
C4 C20 C21 C22 -145.4(9) . .
C19 C20 C21 C54 129.7(15) . .
C4 C20 C21 C54 -0.6(5) . .
C20 C21 C22 C52 148.8(11) . .
C54 C21 C22 C52 0.7(15) . .
C20 C21 C22 C23 13.4(15) . .
C54 C21 C22 C23 -134.7(12) . .
C21 C22 C23 C24 124.2(17) . .
C52 C22 C23 C24 -13.2(17) . .
C21 C22 C23 C18 -5.5(14) . .
C52 C22 C23 C18 -142.9(9) . .
C19 C18 C23 C24 -148.0(14) . .
C17 C18 C23 C24 2.3(13) . .
C19 C18 C23 C22 -3.6(15) . .
C17 C18 C23 C22 146.7(10) . .
C15 C16 C24 C25 -0.1(2) . .
C17 C16 C24 C25 -144.6(7) . .
C15 C16 C24 C23 134.9(13) . .
C17 C16 C24 C23 -9.7(15) . .
C22 C23 C24 C25 11(2) . .
C18 C23 C24 C25 142.1(15) . .
C22 C23 C24 C16 -125.3(15) . .
C18 C23 C24 C16 5.9(16) . .
C16 C24 C25 C26 0.02(17) . .
C23 C24 C25 C26 -138.6(13) . .
C16 C24 C25 C51 138.7(11) . .
C23 C24 C25 C51 0(2) . .
C24 C25 C26 C27 0.2(3) . .
C51 C25 C26 C27 -144.2(7) . .
C24 C25 C26 C49 143.4(7) . .
C51 C25 C26 C49 -1.0(9) . .
C49 C26 C27 C28 0.4(16) . .
C25 C26 C27 C28 137.8(11) . .
C49 C26 C27 C15 -137.7(9) . .
C25 C26 C27 C15 -0.3(5) . .
C16 C15 C27 C28 -144.2(6) . .
C14 C15 C27 C28 0.1(4) . .
C16 C15 C27 C26 0.2(4) . .
C14 C15 C27 C26 144.6(7) . .
C26 C27 C28 C29 0.5(18) . .
C15 C27 C28 C29 142.1(10) . .
C26 C27 C28 C59 -141.7(11) . .
C15 C27 C28 C59 -0.04(19) . .
C27 C28 C29 C30 -138.7(14) . .
C59 C28 C29 C30 1.6(16) . .
C27 C28 C29 C50 0.3(15) . .
C59 C28 C29 C50 140.6(10) . .
C28 C29 C30 C31 -6.8(19) . .
C50 C29 C30 C31 -148.0(12) . .
C28 C29 C30 C45 138.2(13) . .
C50 C29 C30 C45 -3.1(12) . .
C45 C30 C31 C32 -139.0(14) . .
C29 C30 C31 C32 5.2(18) . .
C45 C30 C31 C42 -11(2) . .
C29 C30 C31 C42 133.2(18) . .
C42 C31 C32 C59 -133(3) . .
C30 C31 C32 C59 4(4) . .
C42 C31 C32 C33 11.4(15) . .
C30 C31 C32 C33 147.9(13) . .
C59 C32 C33 C41 146.0(16) . .
C31 C32 C33 C41 -18.0(16) . .
C59 C32 C33 C34 19(2) . .
C31 C32 C33 C34 -145.3(15) . .
C41 C33 C34 C35 -0.4(3) . .
C32 C33 C34 C35 127.5(14) . .
C41 C33 C34 C13 -140.0(9) . .
C32 C33 C34 C13 -12.0(19) . .
C14 C13 C34 C33 4.7(16) . .
C12 C13 C34 C33 150.3(11) . .
C14 C13 C34 C35 -142.2(11) . .
C12 C13 C34 C35 3.4(10) . .
C2 C1 C35 C36 -1.8(13) . .
C12 C1 C35 C36 -142.6(9) . .
C2 C1 C35 C34 143.6(9) . .
C12 C1 C35 C34 2.9(11) . .
C33 C34 C35 C36 -0.1(3) . .
C13 C34 C35 C36 143.2(8) . .
C33 C34 C35 C1 -147.0(7) . .
C13 C34 C35 C1 -3.7(10) . .
C1 C35 C36 C37 1.7(12) . .
C34 C35 C36 C37 -139.8(7) . .
C1 C35 C36 C40 141.6(9) . .
C34 C35 C36 C40 0.0(5) . .
C4 C3 C37 C36 139.8(7) . .
C2 C3 C37 C36 -1.3(10) . .
C4 C3 C37 C58 0.3(5) . .
C2 C3 C37 C58 -140.8(7) . .
C35 C36 C37 C3 -0.1(11) . .
C40 C36 C37 C3 -139.6(7) . .
C35 C36 C37 C58 140.9(8) . .
C40 C36 C37 C58 1.4(10) . .
C43 C38 C39 C40 -8(3) . .
C57 C38 C39 C40 -140.6(12) . .
C43 C38 C39 C58 129.8(18) . .
C57 C38 C39 C58 -3(2) . .
C38 C39 C40 C41 7(2) . .
C58 C39 C40 C41 -135.8(11) . .
C38 C39 C40 C36 147.9(14) . .
C58 C39 C40 C36 5.5(10) . .
C35 C36 C40 C41 0.6(7) . .
C37 C36 C40 C41 142.2(7) . .
C35 C36 C40 C39 -146.2(8) . .
C37 C36 C40 C39 -4.6(9) . .
C34 C33 C41 C40 1.3(8) . .
C32 C33 C41 C40 -130.4(12) . .
C34 C33 C41 C42 146.2(7) . .
C32 C33 C41 C42 14.4(13) . .
C39 C40 C41 C33 135.6(11) . .
C36 C40 C41 C33 -1.5(9) . .
C39 C40 C41 C42 -4.8(15) . .
C36 C40 C41 C42 -141.9(9) . .
C32 C31 C42 C41 -4.7(18) . .
C30 C31 C42 C41 -131.2(18) . .
C32 C31 C42 C43 134.6(14) . .
C30 C31 C42 C43 8(2) . .
C33 C41 C42 C31 -8.1(14) . .
C40 C41 C42 C31 144.3(12) . .
C33 C41 C42 C43 -148.8(10) . .
C40 C41 C42 C43 3.7(14) . .
C39 C38 C43 C44 -139(2) . .
C57 C38 C43 C44 -2.5(17) . .
C39 C38 C43 C42 8(3) . .
C57 C38 C43 C42 143.8(10) . .
C31 C42 C43 C38 -146.5(13) . .
C41 C42 C43 C38 -4.3(16) . .
C31 C42 C43 C44 0.2(16) . .
C41 C42 C43 C44 142.4(11) . .
C9 C11 C44 C45 9.8(19) . .
C57 C11 C44 C45 -129.5(17) . .
C9 C11 C44 C43 145.8(10) . .
C57 C11 C44 C43 6.5(16) . .
C38 C43 C44 C45 140.8(16) . .
C42 C43 C44 C45 -4.9(17) . .
C38 C43 C44 C11 -1.4(16) . .
C42 C43 C44 C11 -147.1(10) . .
C11 C44 C45 C30 132(2) . .
C43 C44 C45 C30 2(2) . .
C11 C44 C45 C46 -7(2) . .
C43 C44 C45 C46 -136.9(14) . .
C31 C30 C45 C44 6(2) . .
C29 C30 C45 C44 -141.2(15) . .
C31 C30 C45 C46 150.3(12) . .
C29 C30 C45 C46 3.5(12) . .
C9 C10 C46 C50 -136.6(15) . .
C47 C10 C46 C50 4.2(17) . .
C9 C10 C46 C45 0.2(18) . .
C47 C10 C46 C45 141.0(10) . .
C44 C45 C46 C10 1.4(18) . .
C30 C45 C46 C10 -147.3(12) . .
C44 C45 C46 C50 145.9(13) . .
C30 C45 C46 C50 -2.8(11) . .
C46 C10 C47 C48 -6.7(15) . .
C9 C10 C47 C48 137.3(11) . .
C46 C10 C47 C55 -146.9(10) . .
C9 C10 C47 C55 -2.8(13) . .
C10 C47 C48 C49 4.9(13) . .
C55 C47 C48 C49 134.8(13) . .
C10 C47 C48 C51 -135.0(10) . .
C55 C47 C48 C51 -5.1(17) . .
C27 C26 C49 C50 -2.1(13) . .
C25 C26 C49 C50 -142.4(8) . .
C27 C26 C49 C48 141.8(10) . .
C25 C26 C49 C48 1.5(10) . .
C47 C48 C49 C50 -0.6(12) . .
C51 C48 C49 C50 141.0(10) . .
C47 C48 C49 C26 -143.1(9) . .
C51 C48 C49 C26 -1.5(12) . .
C26 C49 C50 C46 138.8(10) . .
C48 C49 C50 C46 -1.9(13) . .
C26 C49 C50 C29 2.7(11) . .
C48 C49 C50 C29 -138.0(8) . .
C10 C46 C50 C49 -0.4(18) . .
C45 C46 C50 C49 -138.5(10) . .
C10 C46 C50 C29 139.2(13) . .
C45 C46 C50 C29 1.1(10) . .
C28 C29 C50 C49 -1.9(12) . .
C30 C29 C50 C49 143.0(9) . .
C28 C29 C50 C46 -143.9(9) . .
C30 C29 C50 C46 1.0(10) . .
C47 C48 C51 C52 -1.9(13) . .
C49 C48 C51 C52 -142.2(9) . .
C47 C48 C51 C25 141.0(10) . .
C49 C48 C51 C25 0.7(11) . .
C24 C25 C51 C52 -9(2) . .
C26 C25 C51 C52 137.8(11) . .
C24 C25 C51 C48 -146.2(15) . .
C26 C25 C51 C48 0.2(9) . .
C48 C51 C52 C53 2.7(13) . .
C25 C51 C52 C53 -129.9(13) . .
C48 C51 C52 C22 138.3(9) . .
C25 C51 C52 C22 5.7(16) . .
C21 C22 C52 C51 -139.0(13) . .
C23 C22 C52 C51 3.2(12) . .
C21 C22 C52 C53 0.9(15) . .
C23 C22 C52 C53 143.1(9) . .
C51 C52 C53 C55 6(2) . .
C22 C52 C53 C55 -134(2) . .
C51 C52 C53 C54 138.0(11) . .
C22 C52 C53 C54 -1.9(12) . .
C22 C21 C54 C60 143.6(15) . .
C20 C21 C54 C60 -0.6(13) . .
C22 C21 C54 C53 -1.5(12) . .
C20 C21 C54 C53 -145.7(7) . .
C55 C53 C54 C60 10.4(19) . .
C52 C53 C54 C60 -138.5(17) . .
C55 C53 C54 C21 150.9(10) . .
C52 C53 C54 C21 2.0(11) . .
C52 C53 C55 C8 129(2) . .
C54 C53 C55 C8 -6.2(19) . .
C52 C53 C55 C47 -12(2) . .
C54 C53 C55 C47 -146.8(9) . .
C7 C8 C55 C53 2(2) . .
C9 C8 C55 C53 -137.6(18) . .
C7 C8 C55 C47 139.6(12) . .
C9 C8 C55 C47 0.5(13) . .
C48 C47 C55 C53 10.5(18) . .
C10 C47 C55 C53 150.6(11) . .
C48 C47 C55 C8 -138.9(14) . .
C10 C47 C55 C8 1.2(12) . .
C60 C7 C56 C57 -145.8(18) . .
C8 C7 C56 C57 -4(3) . .
C60 C7 C56 C6 3.1(16) . .
C8 C7 C56 C6 145.1(12) . .
C5 C6 C56 C57 141.9(16) . .
C58 C6 C56 C57 5(2) . .
C60 C6 C56 C57 149.9(16) . .
C5 C6 C56 C7 -10.1(17) . .
C58 C6 C56 C7 -147.4(14) . .
C60 C6 C56 C7 -2.1(11) . .
C7 C56 C57 C11 4(3) . .
C6 C56 C57 C11 -140.0(14) . .
C7 C56 C57 C38 136.6(17) . .
C6 C56 C57 C38 -8(2) . .
C9 C11 C57 C56 -1(2) . .
C44 C11 C57 C56 135.8(16) . .
C9 C11 C57 C38 -144.7(11) . .
C44 C11 C57 C38 -7.5(15) . .
C39 C38 C57 C56 7(2) . .
C43 C38 C57 C56 -138.2(17) . .
C39 C38 C57 C11 150.5(16) . .
C43 C38 C57 C11 5.2(13) . .
C5 C6 C58 C37 -0.2(9) . .
C56 C6 C58 C37 135.5(12) . .
C60 C6 C58 C37 49(2) . .
C5 C6 C58 C39 -136.4(10) . .
C56 C6 C58 C39 -0.8(18) . .
C60 C6 C58 C39 -88(3) . .
C3 C37 C58 C6 -0.2(8) . .
C36 C37 C58 C6 -142.7(8) . .
C3 C37 C58 C39 144.4(7) . .
C36 C37 C58 C39 1.9(9) . .
C38 C39 C58 C6 1(2) . .
C40 C39 C58 C6 140.3(13) . .
C38 C39 C58 C37 -144.3(16) . .
C40 C39 C58 C37 -4.8(11) . .
C31 C32 C59 C14 119(4) . .
C33 C32 C59 C14 -24(4) . .
C31 C32 C59 C28 -8(4) . .
C33 C32 C59 C28 -151.1(10) . .
C15 C14 C59 C32 -126(3) . .
C13 C14 C59 C32 18(4) . .
C15 C14 C59 C28 0.2(4) . .
C13 C14 C59 C28 144.2(10) . .
C27 C28 C59 C32 149.4(11) . .
C29 C28 C59 C32 3.5(15) . .
C27 C28 C59 C14 -0.1(2) . .
C29 C28 C59 C14 -145.9(11) . .
C21 C54 C60 C7 -138.4(12) . .
C53 C54 C60 C7 -8(2) . .
C21 C54 C60 C5 2.0(19) . .
C53 C54 C60 C5 132.5(13) . .
C21 C54 C60 C6 -29(3) . .
C53 C54 C60 C6 101(2) . .
C56 C7 C60 C54 144.7(15) . .
C8 C7 C60 C54 1(2) . .
C56 C7 C60 C5 2.8(18) . .
C8 C7 C60 C5 -141.0(11) . .
C56 C7 C60 C6 -2.5(13) . .
C8 C7 C60 C6 -146.3(11) . .
C6 C5 C60 C54 -150.1(14) . .
C4 C5 C60 C54 -2.3(19) . .
C6 C5 C60 C7 -9.0(15) . .
C4 C5 C60 C7 138.8(11) . .
C4 C5 C60 C6 147.8(11) . .
C78 C61 C62 C63 177.5(6) 3_565 .
N2 C61 C62 C63 -1.8(8) . .
C61 C62 C63 C64 0.7(8) . .
C62 C63 C64 N2 0.6(7) . .
C62 C63 C64 C65 179.4(6) . .
N2 C64 C65 C74 2.7(10) . .
C63 C64 C65 C74 -175.9(6) . .
N2 C64 C65 C66 -174.6(6) . .
C63 C64 C65 C66 6.9(10) . .
C74 C65 C66 C71 69.8(9) . .
C64 C65 C66 C71 -112.8(8) . .
C74 C65 C66 C67 -104.5(7) . .
C64 C65 C66 C67 72.9(8) . .
C71 C66 C67 C68 -0.7(10) . .
C65 C66 C67 C68 174.0(6) . .
C66 C67 C68 O3 -179.1(6) . .
C66 C67 C68 C69 1.9(10) . .
O3 C68 C69 C70 176.0(7) . .
C67 C68 C69 C70 -4.9(11) . .
C68 C69 C70 C71 7.1(13) . .
C68 C69 C70 O1 178.4(8) . .
C69 C70 C71 C66 -6.2(14) . .
O1 C70 C71 C66 -177.9(8) . .
C67 C66 C71 C70 2.7(12) . .
C65 C66 C71 C70 -171.7(8) . .
C64 C65 C74 N1 -2.5(10) . .
C66 C65 C74 N1 174.8(5) . .
C64 C65 C74 C75 177.4(6) . .
C66 C65 C74 C75 -5.4(9) . .
N1 C74 C75 C76 -0.8(7) . .
C65 C74 C75 C76 179.3(6) . .
C74 C75 C76 C77 -0.7(7) . .
C75 C76 C77 N1 2.0(7) . .
C75 C76 C77 C78 -178.3(6) . .
N1 C77 C78 C61 -0.8(10) . 3_565
C76 C77 C78 C61 179.6(6) . 3_565
N1 C77 C78 C79 178.2(5) . .
C76 C77 C78 C79 -1.5(8) . .
C61 C78 C79 C84 -100.9(8) 3_565 .
C77 C78 C79 C84 80.0(8) . .
C61 C78 C79 C80 82.1(8) 3_565 .
C77 C78 C79 C80 -96.9(7) . .
C84 C79 C80 C81 0.8(10) . .
C78 C79 C80 C81 177.8(6) . .
C79 C80 C81 C82 -0.1(11) . .
C79 C80 C81 O2 -179.7(6) . .
C80 C81 C82 C83 -0.6(12) . .
O2 C81 C82 C83 179.0(7) . .
C81 C82 C83 C84 0.6(13) . .
C81 C82 C83 O4 -179.7(7) . .
C80 C79 C84 C83 -0.8(11) . .
C78 C79 C84 C83 -177.8(7) . .
C82 C83 C84 C79 0.1(13) . .
O4 C83 C84 C79 -179.6(7) . .
C71 C70 O1 C73 -177.0(10) . .
C69 C70 O1 C73 11.1(14) . .
C80 C81 O2 C85A 16.5(13) . .
C82 C81 O2 C85A -163.1(10) . .
C80 C81 O2 C85B 168.8(19) . .
C82 C81 O2 C85B -11(2) . .
C67 C68 O3 C72 13.5(10) . .
C69 C68 O3 C72 -167.5(7) . .
C82 C83 O4 C86 -11.0(14) . .
C84 C83 O4 C86 168.7(10) . .
C78 C77 N1 C74 177.9(6) . .
C76 C77 N1 C74 -2.5(6) . .
C65 C74 N1 C77 -178.1(6) . .
C75 C74 N1 C77 2.1(7) . .
C65 C64 N2 C61 179.5(6) . .
C63 C64 N2 C61 -1.7(7) . .
C78 C61 N2 C64 -177.1(6) 3_565 .
C62 C61 N2 C64 2.2(7) . .
